data_2217001
loop_
_publ_author_name
'Fu, Da-Wei'
'Xu, Hai-Jun'

_publ_section_title
<i>catena</i>-Poly[[diaquamanganese(II)]-\m-pyridine-2,4,6-tricarboxylato-\k^5^<i>N</i>,<i>O</i>^2^,<i>O</i>^6^:<i>O</i>^4^,<i>O</i>^4'^]
_journal_coeditor_code CV2352
_journal_issue 1
_journal_name_full 'Acta Crystallographica Section E'
_journal_page_first m35
_journal_page_last m35
_journal_paper_doi 10.1107/S1600536807058102
_journal_volume 64
_journal_year 2008
_chemical_formula_iupac '[Mn (C8 H2 N O6) (H2 O)2]'
_chemical_formula_moiety 'C8 H6 Mn N O8'
_chemical_formula_sum 'C8 H6 Mn N O8'
_chemical_formula_weight 299.08
_chemical_name_systematic
;
catena-Poly[[diaquamanganese(II)]-\m-pyridine-2,4,6-tricarboxylato-
\k^5^N,O^2^,O^6^:O^4^,O^4'^]
;
_space_group_IT_number 15
_symmetry_cell_setting monoclinic
_symmetry_space_group_name_Hall '-C 2yc'
_symmetry_space_group_name_H-M 'C 1 2/c 1'
_atom_sites_solution_hydrogens geom
_atom_sites_solution_primary direct
_atom_sites_solution_secondary difmap
_audit_creation_method SHELXL-97
_cell_angle_alpha 90.00
_cell_angle_beta 107.76(3)
_cell_angle_gamma 90.00
_cell_formula_units_Z 4
_cell_length_a 11.406(2)
_cell_length_b 9.1463(18)
_cell_length_c 10.155(2)
_cell_measurement_reflns_used 5380
_cell_measurement_temperature 293(2)
_cell_measurement_theta_max 27.483
_cell_measurement_theta_min 3.241
_cell_volume 1008.9(4)
_computing_cell_refinement 'CrystalClear (Rigaku, 2005)'
_computing_data_collection 'CrystalClear (Rigaku, 2005)'
_computing_data_reduction 'CrystalClear (Rigaku, 2005)'
_computing_molecular_graphics 'SHELXTL (Sheldrick, 1999)'
_computing_publication_material 'SHELXTL (Sheldrick, 1999)'
_computing_structure_refinement 'SHELXL97 (Sheldrick, 1997)'
_computing_structure_solution 'SHELXS97 (Sheldrick, 1997)'
_diffrn_ambient_temperature 293(2)
_diffrn_detector_area_resol_mean 13.6612
_diffrn_measured_fraction_theta_full 0.997
_diffrn_measured_fraction_theta_max 0.997
_diffrn_measurement_device_type 'Rigaku Mercury2'
_diffrn_measurement_method \w
_diffrn_radiation_monochromator graphite
_diffrn_radiation_source 'fine-focus sealed tube'
_diffrn_radiation_type MoK\a
_diffrn_radiation_wavelength 0.71073
_diffrn_reflns_av_R_equivalents 0.0227
_diffrn_reflns_av_sigmaI/netI 0.0187
_diffrn_reflns_limit_h_max 14
_diffrn_reflns_limit_h_min -14
_diffrn_reflns_limit_k_max 11
_diffrn_reflns_limit_k_min -11
_diffrn_reflns_limit_l_max 13
_diffrn_reflns_limit_l_min -13
_diffrn_reflns_number 5072
_diffrn_reflns_theta_full 27.48
_diffrn_reflns_theta_max 27.48
_diffrn_reflns_theta_min 3.24
_exptl_absorpt_coefficient_mu 1.346
_exptl_absorpt_correction_T_max 1.0000
_exptl_absorpt_correction_T_min 0.8742
_exptl_absorpt_correction_type multi-scan
_exptl_absorpt_process_details '(CrystalClear; Rigaku, 2005)'
_exptl_crystal_colour Colorless
_exptl_crystal_density_diffrn 1.969
_exptl_crystal_density_method 'not measured'
_exptl_crystal_description Block
_exptl_crystal_F_000 600
_exptl_crystal_size_max 0.15
_exptl_crystal_size_mid 0.05
_exptl_crystal_size_min 0.05
_refine_diff_density_max 0.447
_refine_diff_density_min -0.488
_refine_ls_extinction_method none
_refine_ls_goodness_of_fit_ref 1.012
_refine_ls_hydrogen_treatment constr
_refine_ls_matrix_type full
_refine_ls_number_parameters 84
_refine_ls_number_reflns 1155
_refine_ls_number_restraints 0
_refine_ls_restrained_S_all 1.012
_refine_ls_R_factor_all 0.0309
_refine_ls_R_factor_gt 0.0297
_refine_ls_shift/su_max 0.000
_refine_ls_shift/su_mean 0.000
_refine_ls_structure_factor_coef Fsqd
_refine_ls_weighting_details 'calc w=1/[\s^2^(Fo^2^)+(0.0473P)^2^+2.4P] where P=(Fo^2^+2Fc^2^)/3'
_refine_ls_weighting_scheme calc
_refine_ls_wR_factor_gt 0.0876
_refine_ls_wR_factor_ref 0.0886
_reflns_number_gt 1109
_reflns_number_total 1155
_reflns_threshold_expression >2sigma(I)
_cod_data_source_file cv2352.cif
_cod_data_source_block I
_cod_original_cell_volume 1008.9(3)
_cod_original_sg_symbol_H-M 'C 2/c'
_cod_database_code 2217001
_cod_database_fobs_code 2217001

loop_
_symmetry_equiv_pos_as_xyz
'x, y, z'
'-x, y, -z+1/2'
'x+1/2, y+1/2, z'
'-x+1/2, y+1/2, -z+1/2'
'-x, -y, -z'
'x, -y, z-1/2'
'-x+1/2, -y+1/2, -z'
'x+1/2, -y+1/2, z-1/2'

loop_
_atom_site_type_symbol
_atom_site_label
_atom_site_fract_x
_atom_site_fract_y
_atom_site_fract_z
_atom_site_U_iso_or_equiv
_atom_site_adp_type
_atom_site_calc_flag
_atom_site_refinement_flags
_atom_site_occupancy
Mn Mn1 0.0000 0.57159(4) 0.2500 0.02459(17) Uani d S 1
O O1 -0.06002(17) 0.34882(16) 0.31586(18) 0.0349(4) Uani d . 1
O O1W -0.14376(17) 0.58998(18) 0.04818(18) 0.0365(4) Uani d . 1
H H1WB -0.2176 0.5432 0.0532 0.055 Uiso d R 1
H H1WC -0.1160 0.5432 -0.0215 0.055 Uiso d R 1
O O3 0.20027(14) -0.15346(16) 0.04948(16) 0.0281(3) Uani d . 1
O O4 0.13754(15) -0.34426(15) 0.14530(17) 0.0291(4) Uani d . 1
N N1 0.0000 -0.1832(2) 0.2500 0.0195(5) Uani d S 1
C C1 0.0000 0.2830(3) 0.2500 0.0239(6) Uani d S 1
C C2 0.0000 0.1182(3) 0.2500 0.0192(5) Uani d S 1
C C3 0.07379(18) 0.0412(2) 0.1868(2) 0.0201(4) Uani d . 1
H H3A 0.1239 0.0901 0.1441 0.024 Uiso calc R 1
C C4 0.07040(17) -0.1104(2) 0.18927(19) 0.0187(4) Uani d . 1
C C5 0.14191(18) -0.2120(2) 0.1247(2) 0.0206(4) Uani d . 1

loop_
_atom_site_aniso_label
_atom_site_aniso_U_11
_atom_site_aniso_U_22
_atom_site_aniso_U_33
_atom_site_aniso_U_12
_atom_site_aniso_U_13
_atom_site_aniso_U_23
Mn1 0.0370(3) 0.0115(2) 0.0320(3) 0.000 0.0205(2) 0.000
O1 0.0548(10) 0.0144(7) 0.0455(9) 0.0032(6) 0.0302(8) -0.0026(6)
O1W 0.0445(10) 0.0296(8) 0.0384(9) -0.0064(7) 0.0174(8) -0.0046(7)
O3 0.0368(8) 0.0203(7) 0.0383(8) -0.0020(6) 0.0280(7) -0.0003(6)
O4 0.0412(8) 0.0149(7) 0.0425(9) 0.0005(6) 0.0293(7) -0.0012(6)
N1 0.0271(11) 0.0121(10) 0.0246(11) 0.000 0.0159(9) 0.000
C1 0.0344(15) 0.0116(12) 0.0267(13) 0.000 0.0111(11) 0.000
C2 0.0263(13) 0.0115(11) 0.0219(12) 0.000 0.0104(10) 0.000
C3 0.0262(9) 0.0144(8) 0.0245(9) -0.0017(7) 0.0151(8) 0.0001(7)
C4 0.0237(9) 0.0148(9) 0.0217(9) 0.0001(7) 0.0130(7) -0.0009(7)
C5 0.0243(9) 0.0169(9) 0.0247(9) 0.0001(7) 0.0138(7) -0.0029(7)

loop_
_atom_type_symbol
_atom_type_description
_atom_type_scat_dispersion_real
_atom_type_scat_dispersion_imag
_atom_type_scat_source
C C 0.0033 0.0016 'International Tables Vol C Tables 4.2.6.8 and 6.1.1.4'
H H 0.0000 0.0000 'International Tables Vol C Tables 4.2.6.8 and 6.1.1.4'
Mn Mn 0.3368 0.7283 'International Tables Vol C Tables 4.2.6.8 and 6.1.1.4'
N N 0.0061 0.0033 'International Tables Vol C Tables 4.2.6.8 and 6.1.1.4'
O O 0.0106 0.0060 'International Tables Vol C Tables 4.2.6.8 and 6.1.1.4'

loop_
_geom_angle_atom_site_label_1
_geom_angle_atom_site_label_2
_geom_angle_atom_site_label_3
_geom_angle_site_symmetry_1
_geom_angle_site_symmetry_3
_geom_angle
O1W Mn1 O1W 2 . 171.25(9)
O1W Mn1 N1 2 1_565 85.63(4)
O1W Mn1 N1 . 1_565 85.63(4)
O1W Mn1 O4 2 2_565 87.89(7)
O1W Mn1 O4 . 2_565 89.16(7)
N1 Mn1 O4 1_565 2_565 70.28(4)
O1W Mn1 O4 2 1_565 89.16(7)
O1W Mn1 O4 . 1_565 87.89(7)
N1 Mn1 O4 1_565 1_565 70.28(4)
O4 Mn1 O4 2_565 1_565 140.55(7)
O1W Mn1 O1 2 . 90.01(6)
O1W Mn1 O1 . . 97.71(6)
N1 Mn1 O1 1_565 . 151.78(4)
O4 Mn1 O1 2_565 . 81.72(5)
O4 Mn1 O1 1_565 . 137.62(5)
O1W Mn1 O1 2 2 97.71(6)
O1W Mn1 O1 . 2 90.01(6)
N1 Mn1 O1 1_565 2 151.78(4)
O4 Mn1 O1 2_565 2 137.62(5)
O4 Mn1 O1 1_565 2 81.72(5)
O1 Mn1 O1 . 2 56.44(8)
C1 O1 Mn1 . . 90.64(14)
Mn1 O1W H1WB . . 109.4
Mn1 O1W H1WC . . 109.4
H1WB O1W H1WC . . 109.5
C5 O4 Mn1 . 1_545 118.68(12)
C4 N1 C4 2 . 119.9(2)
C4 N1 Mn1 2 1_545 120.03(11)
C4 N1 Mn1 . 1_545 120.03(11)
O1 C1 O1 . 2 122.3(3)
O1 C1 C2 . . 118.85(13)
O1 C1 C2 2 . 118.85(13)
C3 C2 C3 2 . 119.3(2)
C3 C2 C1 2 . 120.33(12)
C3 C2 C1 . . 120.33(12)
C4 C3 C2 . . 118.18(17)
C4 C3 H3A . . 120.9
C2 C3 H3A . . 120.9
N1 C4 C3 . . 122.19(17)
N1 C4 C5 . . 112.04(16)
C3 C4 C5 . . 125.77(16)
O4 C5 O3 . . 124.75(17)
O4 C5 C4 . . 118.36(17)
O3 C5 C4 . . 116.86(16)

loop_
_geom_bond_atom_site_label_1
_geom_bond_atom_site_label_2
_geom_bond_site_symmetry_2
_geom_bond_distance
Mn1 O1W 2 2.206(2)
Mn1 O1W . 2.206(2)
Mn1 N1 1_565 2.243(2)
Mn1 O4 2_565 2.2807(15)
Mn1 O4 1_565 2.2807(15)
Mn1 O1 . 2.3123(16)
Mn1 O1 2 2.3123(16)
O1 C1 . 1.248(2)
O1W H1WB . 0.9600
O1W H1WC . 0.9600
O3 C5 . 1.274(2)
O4 C5 . 1.232(2)
O4 Mn1 1_545 2.2807(15)
N1 C4 2 1.331(2)
N1 C4 . 1.331(2)
N1 Mn1 1_545 2.243(2)
C1 O1 2 1.248(2)
C1 C2 . 1.507(4)
C2 C3 2 1.395(2)
C2 C3 . 1.395(2)
C3 C4 . 1.387(3)
C3 H3A . 0.9300
C4 C5 . 1.511(2)

loop_
_geom_hbond_atom_site_label_D
_geom_hbond_atom_site_label_H
_geom_hbond_atom_site_label_A
_geom_hbond_site_symmetry_A
_geom_hbond_distance_DH
_geom_hbond_distance_HA
_geom_hbond_distance_DA
_geom_hbond_angle_DHA
O1W H1WB O3 3_455 0.96 2.02 2.853(2) 143.5
O1W H1WC O1 6_565 0.96 2.18 2.858(2) 126.6
O1W H1WC O4 5 0.96 2.18 3.000(2) 142.3
